data_1533985
loop_
_publ_author_name
'Kolb, A.'
'Klepp, K.O.'

_publ_section_title
;
 Quaternary chalcogenides of the IVa metals with layered
 structures:preparation and crystal structure of Na Cu Hf2 Se5
;
_journal_name_full 'Solid State Sciences'
_journal_page_first 1027
_journal_page_last 1031
_journal_volume 5
_journal_year 2003
_chemical_formula_sum 'Cu Hf2 Na Se5'
_chemical_name_systematic 'Na (Cu Hf2 Se5)'
_space_group_IT_number 63
_symmetry_space_group_name_Hall '-C 2c 2'
_symmetry_space_group_name_H-M 'C m c m'
_cell_angle_alpha 90
_cell_angle_beta 90
_cell_angle_gamma 90
_cell_formula_units_Z 4
_cell_length_a 3.7816
_cell_length_b 13.566
_cell_length_c 16.207
_cell_volume 831.438
_citation_journal_id_ASTM SSSCFJ
_cod_data_source_file Kolb_SSSCFJ_2003_933.cif
_cod_data_source_block Cu1Hf2Na1Se5
_cod_original_cell_volume 831.4384
_cod_original_formula_sum 'Cu1 Hf2 Na1 Se5'
_cod_database_code 1533985

loop_
_symmetry_equiv_pos_as_xyz
x,y,z
-x,-y,z+1/2
x,-y,-z
-x,y,-z+1/2
-x,-y,-z
x,y,-z-1/2
-x,y,z
x,-y,z-1/2
x+1/2,y+1/2,z
-x+1/2,-y+1/2,z+1/2
x+1/2,-y+1/2,-z
-x+1/2,y+1/2,-z+1/2
-x+1/2,-y+1/2,-z
x+1/2,y+1/2,-z-1/2
-x+1/2,y+1/2,z
x+1/2,-y+1/2,z-1/2

loop_
_atom_site_label
_atom_site_type_symbol
_atom_site_fract_x
_atom_site_fract_y
_atom_site_fract_z
_atom_site_occupancy
_atom_site_U_iso_or_equiv
Se1 Se-2 0.5 0.2085 0.25 1 0.0
Hf1 Hf+4 0.5 0.29101 0.09806 1 0.0
Cu1 Cu+1 0 0.3234 0.25 1 0.0
Se3 Se-2 0 0.4242 0.127 1 0.0
Se2 Se-2 0 0.1574 0.0607 1 0.0
Na1 Na+1 0 0.036 0.25 1 0.0
